data_1007048
loop_
_publ_author_name
'Averbuch-Pouchot, M T'
'Durif, A'
'Guitel, J C'

_publ_section_title
;
Crystal structure of K~3~ P Cr~4~ O~16~: A second example of a
quaternary phosphorus
;
_journal_coden_ASTM JSSCBI
_journal_name_full 'Journal of Solid State Chemistry'
_journal_page_first 253
_journal_page_last 258
_journal_paper_doi 10.1016/0022-4596(81)90042-6
_journal_volume 38
_journal_year 1981
_chemical_formula_structural 'K3 P Cr4 O16'
_chemical_formula_sum 'Cr4 K3 O16 P'
_chemical_name_systematic 'Potassium tetrakis(chromato)phosphate'
_space_group_IT_number 9
_symmetry_cell_setting monoclinic
_symmetry_Int_Tables_number 9
_symmetry_space_group_name_Hall 'C -2yc'
_symmetry_space_group_name_H-M 'C 1 c 1'
_cell_angle_alpha 90
_cell_angle_beta 106.13(5)
_cell_angle_gamma 90
_cell_formula_units_Z 4
_cell_length_a 9.512(6)
_cell_length_b 11.74(2)
_cell_length_c 14.74(2)
_cell_volume 1581.2
_refine_ls_R_factor_all 0.055
_cod_database_code 1007048

loop_
_symmetry_equiv_pos_as_xyz
x,y,z
x,-y,1/2+z
1/2+x,1/2+y,z
1/2+x,1/2-y,1/2+z

loop_
_atom_site_label
_atom_site_type_symbol
_atom_site_symmetry_multiplicity
_atom_site_Wyckoff_symbol
_atom_site_fract_x
_atom_site_fract_y
_atom_site_fract_z
_atom_site_occupancy
_atom_site_attached_hydrogens
_atom_site_calc_flag
Cr1 Cr6+ 4 a 0.4447 0.2361(3) 0.1411 1. 0 d
Cr2 Cr6+ 4 a 0.3327(4) 0.4351(3) 0.4588(2) 1. 0 d
Cr3 Cr6+ 4 a 0.3371(4) 0.0569(3) 0.4359(2) 1. 0 d
Cr4 Cr6+ 4 a 0.4491(4) 0.2643(3) 0.7614(2) 1. 0 d
P1 P5+ 4 a 0.1204(5) 0.2335(4) 0.4801(3) 1. 0 d
K1 K1+ 4 a 0.2080(6) 0.4622(5) 0.1725(3) 1. 0 d
K2 K1+ 4 a 0.1462(6) 0.2734(4) 0.8907(3) 1. 0 d
K3 K1+ 4 a 0.1884(6) 0.0097(5) 0.1606(4) 1. 0 d
O1 O2- 4 a 0.981(2) 0.165(1) 0.718(1) 1. 0 d
O2 O2- 4 a 0.994(2) 0.385(1) 0.688(1) 1. 0 d
O3 O2- 4 a 0.276(2) 0.233(2) 0.090(1) 1. 0 d
O4 O2- 4 a 0.042(3) 0.221(2) 0.567(2) 1. 0 d
O5 O2- 4 a 0.250(3) 0.494(3) 0.365(2) 1. 0 d
O6 O2- 4 a 0.968(3) 0.123(3) 0.950(2) 1. 0 d
O7 O2- 4 a 0.368(3) 0.473(2) 0.038(1) 1. 0 d
O8 O2- 4 a 0.212(2) 0.343(2) 0.495(2) 1. 0 d
O9 O2- 4 a -0.004(2) 0.431(2) .000(1) 1. 0 d
O10 O2- 4 a 0.333(2) 0.125(2) 0.341(1) 1. 0 d
O11 O2- 4 a 0.279(3) 0.065(2) 0.906(2) 1. 0 d
O12 O2- 4 a 0.214(2) 0.128(1) 0.494(1) 1. 0 d
O13 O2- 4 a 0.463(4) 0.383(2) 0.718(2) 1. 0 d
O14 O2- 4 a 0.288(2) 0.251(4) 0.744(2) 1. 0 d
O15 O2- 4 a 0.047(4) 0.311(3) 0.225(2) 1. 0 d
O16 O2- 4 a 0.501(2) 0.264(2) 0.888(1) 1. 0 d

loop_
_atom_type_symbol
_atom_type_oxidation_number
Cr6+ 6.000
P5+ 5.000
K1+ 1.000
O2- -2.000
